data_1561319
loop_
_publ_author_name
'Lemoine, P.'
'Wilmet, M.'
'Malaman, B.'
'Paofai, S.'
'Dumait, N.'
'Cordier, S.'

_publ_section_title
;
 Crystal structure of the new A 2 SnTa 6 X 18 (A = K, Rb, Cs; X = Cl, Br)
 cluster compounds
;
_journal_name_full 'Journal of Solid State Chemistry'
_journal_page_first 72
_journal_page_last 79
_journal_paper_doi 10.1016/j.jssc.2017.09.027
_journal_volume 257
_journal_year 2018
_chemical_compound_source 'synthesis as described'
_chemical_formula_moiety 'Br18 K2 Sn Ta6'
_chemical_formula_sum 'Br18 K2 Sn Ta6'
_chemical_formula_weight 2720.97
_chemical_name_systematic 'K2 Sn Ta6 Br18'
_space_group_crystal_system trigonal
_space_group_IT_number 148
_space_group_name_Hall '-R 3'
_space_group_name_H-M_alt 'R -3 :H'
_cell_angle_alpha 90
_cell_angle_beta 90
_cell_angle_gamma 120
_cell_formula_units_Z 3
_cell_length_a 9.7497(12)
_cell_length_b 9.7497(12)
_cell_length_c 27.0453(32)
_cell_measurement_reflns_used 1551
_cell_measurement_temperature 293(2)
_cell_measurement_theta_max 26.8208
_cell_measurement_theta_min 2.2591
_cell_measurement_wavelength 0.71073
_cell_volume 2226.4(5)
_computing_cell_refinement 'Bruker APEX2 (Bruker, 2014)'
_computing_data_collection 'Bruker APEX2 (Bruker, 2014)'
_computing_data_reduction 'Bruker APEX2 (Bruker, 2014)'
_computing_molecular_graphics 'SXGRAPH (Farrugia, 1999), Mercury (CSD, 2014)'
_computing_publication_material 'CRYSCALC (T. Roisnel, local program, 2017)'
_computing_structure_refinement 'SHELXL-2014/7 (Sheldrick, 2014)'
_computing_structure_solution "'SIR97 (Altomare et al., 1999)'"
_diffrn_ambient_temperature 293(2)
_diffrn_detector 'CCD area detector'
_diffrn_measured_fraction_theta_full 1.000
_diffrn_measured_fraction_theta_max 1.000
_diffrn_measurement_device_type 'APEXII, Bruker'
_diffrn_measurement_method 'CCD rotation images'
_diffrn_radiation_monochromator graphite
_diffrn_radiation_probe x-ray
_diffrn_radiation_source 'fine-focus sealed tube'
_diffrn_radiation_type MoK\a
_diffrn_radiation_wavelength 0.71073
_diffrn_reflns_av_R_equivalents 0.1125
_diffrn_reflns_av_unetI/netI 0.0736
_diffrn_reflns_limit_h_max 13
_diffrn_reflns_limit_h_min -13
_diffrn_reflns_limit_k_max 13
_diffrn_reflns_limit_k_min -13
_diffrn_reflns_limit_l_max 37
_diffrn_reflns_limit_l_min -37
_diffrn_reflns_number 10810
_diffrn_reflns_theta_full 25.240
_diffrn_reflns_theta_max 29.944
_diffrn_reflns_theta_min 2.259
_exptl_absorpt_coefficient_mu 47.352
_exptl_absorpt_correction_T_max 0.7473
_exptl_absorpt_correction_T_min 0.5913
_exptl_absorpt_correction_type multi-scan
_exptl_absorpt_process_details
;
  [Sheldrick, G.M. (2014). SADABS Bruker AXS Inc., Madison, Wisconsin, USA]
;
_exptl_crystal_colour grey
_exptl_crystal_density_diffrn 6.088
_exptl_crystal_density_method 'not measured'
_exptl_crystal_description prism
_exptl_crystal_F_000 3468
_exptl_crystal_size_max 0.022
_exptl_crystal_size_mid 0.021
_exptl_crystal_size_min 0.020
_refine_diff_density_max 1.450
_refine_diff_density_min -1.670
_refine_diff_density_rms 0.354
_refine_ls_extinction_coef .
_refine_ls_extinction_method none
_refine_ls_goodness_of_fit_ref 0.839
_refine_ls_matrix_type full
_refine_ls_number_parameters 42
_refine_ls_number_reflns 1451
_refine_ls_number_restraints 0
_refine_ls_restrained_S_all 0.839
_refine_ls_R_factor_all 0.0506
_refine_ls_R_factor_gt 0.0275
_refine_ls_shift/su_max 0.000
_refine_ls_shift/su_mean 0.000
_refine_ls_structure_factor_coef Fsqd
_refine_ls_weighting_details 'w=1/[\s^2^(Fo^2^)] where P=(Fo^2^+2Fc^2^)/3'
_refine_ls_weighting_scheme calc
_refine_ls_wR_factor_gt 0.0482
_refine_ls_wR_factor_ref 0.0517
_reflns_number_gt 1057
_reflns_number_total 1451
_reflns_threshold_expression >2sigma(I)
_cod_data_source_file JSSC-2019-257-72.cif
_cod_data_source_block K2SNTA6BR18
_cod_original_cell_volume 2226.4(6)
_cod_original_sg_symbol_H-M 'R -3'
_cod_database_code 1561319

loop_
_space_group_symop_operation_xyz
'x, y, z'
'-y, x-y, z'
'-x+y, -x, z'
'x+2/3, y+1/3, z+1/3'
'-y+2/3, x-y+1/3, z+1/3'
'-x+y+2/3, -x+1/3, z+1/3'
'x+1/3, y+2/3, z+2/3'
'-y+1/3, x-y+2/3, z+2/3'
'-x+y+1/3, -x+2/3, z+2/3'
'-x, -y, -z'
'y, -x+y, -z'
'x-y, x, -z'
'-x+2/3, -y+1/3, -z+1/3'
'y+2/3, -x+y+1/3, -z+1/3'
'x-y+2/3, x+1/3, -z+1/3'
'-x+1/3, -y+2/3, -z+2/3'
'y+1/3, -x+y+2/3, -z+2/3'
'x-y+1/3, x+2/3, -z+2/3'

loop_
_atom_site_label
_atom_site_type_symbol
_atom_site_fract_x
_atom_site_fract_y
_atom_site_fract_z
_atom_site_U_iso_or_equiv
_atom_site_adp_type
_atom_site_occupancy
_atom_site_site_symmetry_order
_atom_site_calc_flag
_atom_site_refinement_flags_posn
_atom_site_refinement_flags_adp
_atom_site_refinement_flags_occupancy
_atom_site_disorder_assembly
_atom_site_disorder_group
K1 K 0.0000 0.0000 0.27884(17) 0.0469(12) Uani 1 3 d S T P . .
Sn1 Sn 0.0000 0.0000 0.0000 0.0187(3) Uani 1 6 d S T P . .
Ta1 Ta 0.18598(4) 0.02990(4) 0.45603(2) 0.01006(9) Uani 1 1 d . . . . .
Br1 Br 0.27065(11) 0.04120(11) 0.06271(3) 0.0203(2) Uani 1 1 d . . . . .
Br2 Br 0.19264(10) 0.22915(10) 0.39061(3) 0.01656(19) Uani 1 1 d . . . . .
Br3 Br 0.17901(11) 0.24469(10) 0.16627(3) 0.01707(19) Uani 1 1 d . . . . .

loop_
_atom_site_aniso_label
_atom_site_aniso_U_11
_atom_site_aniso_U_22
_atom_site_aniso_U_33
_atom_site_aniso_U_23
_atom_site_aniso_U_13
_atom_site_aniso_U_12
K1 0.0449(18) 0.0449(18) 0.051(3) 0.000 0.000 0.0225(9)
Sn1 0.0191(5) 0.0191(5) 0.0178(7) 0.000 0.000 0.0096(3)
Ta1 0.00921(18) 0.01068(18) 0.01029(15) 0.00042(14) 0.00079(13) 0.00497(15)
Br1 0.0224(5) 0.0202(5) 0.0204(4) 0.0048(4) -0.0014(4) 0.0123(4)
Br2 0.0176(5) 0.0183(5) 0.0153(4) 0.0049(3) 0.0051(3) 0.0101(4)
Br3 0.0201(5) 0.0110(4) 0.0192(4) -0.0011(3) -0.0046(3) 0.0071(4)

loop_
_atom_type_symbol
_atom_type_description
_atom_type_scat_dispersion_real
_atom_type_scat_dispersion_imag
_atom_type_scat_source
K K 0.2009 0.2494 'International Tables Vol C Tables 4.2.6.8 and 6.1.1.4'
Br Br -0.2901 2.4595 'International Tables Vol C Tables 4.2.6.8 and 6.1.1.4'
Sn Sn -0.6537 1.4246 'International Tables Vol C Tables 4.2.6.8 and 6.1.1.4'
Ta Ta -0.7052 6.5227 'International Tables Vol C Tables 4.2.6.8 and 6.1.1.4'

loop_
_geom_angle_atom_site_label_1
_geom_angle_atom_site_label_2
_geom_angle_atom_site_label_3
_geom_angle
_geom_angle_site_symmetry_1
_geom_angle_site_symmetry_3
Br1 K1 Br1 119.597(17) 15_445 13
Br1 K1 Br1 119.595(17) 15_445 14_455
Br1 K1 Br1 119.595(17) 13 14_455
Br1 K1 Br2 62.14(4) 15_445 3
Br1 K1 Br2 96.88(7) 13 3
Br1 K1 Br2 120.36(10) 14_455 3
Br1 K1 Br2 96.88(7) 15_445 2
Br1 K1 Br2 120.36(10) 13 2
Br1 K1 Br2 62.14(4) 14_455 2
Br2 K1 Br2 58.78(7) 3 2
Br1 K1 Br2 120.36(10) 15_445 .
Br1 K1 Br2 62.15(4) 13 .
Br1 K1 Br2 96.88(7) 14_455 .
Br2 K1 Br2 58.78(7) 3 .
Br2 K1 Br2 58.78(7) 2 .
Br1 K1 Br3 87.18(7) 15_445 2
Br1 K1 Br3 116.29(11) 13 2
Br1 K1 Br3 56.59(4) 14_455 2
Br2 K1 Br3 143.52(2) 3 2
Br2 K1 Br3 110.52(2) 2 2
Br2 K1 Br3 150.22(2) . 2
Br1 K1 Br3 56.59(4) 15_445 3
Br1 K1 Br3 87.19(7) 13 3
Br1 K1 Br3 116.29(11) 14_455 3
Br2 K1 Br3 110.52(2) 3 3
Br2 K1 Br3 150.22(2) 2 3
Br2 K1 Br3 143.52(2) . 3
Br3 K1 Br3 59.71(7) 2 3
Br1 K1 Br3 116.29(11) 15_445 .
Br1 K1 Br3 56.59(4) 13 .
Br1 K1 Br3 87.19(7) 14_455 .
Br2 K1 Br3 150.22(2) 3 .
Br2 K1 Br3 143.52(2) 2 .
Br2 K1 Br3 110.52(2) . .
Br3 K1 Br3 59.71(7) 2 .
Br3 K1 Br3 59.71(7) 3 .
Br1 K1 Br2 173.93(12) 15_445 16
Br1 K1 Br2 56.29(2) 13 16
Br1 K1 Br2 63.69(2) 14_455 16
Br2 K1 Br2 121.45(10) 3 16
Br2 K1 Br2 89.18(6) 2 16
Br2 K1 Br2 62.74(4) . 16
Br3 K1 Br2 91.01(6) 2 16
Br3 K1 Br2 117.62(10) 3 16
Br3 K1 Br2 57.98(4) . 16
Br1 K1 Br2 63.69(2) 15_445 17_445
Br1 K1 Br2 173.93(12) 13 17_445
Br1 K1 Br2 56.29(2) 14_455 17_445
Br2 K1 Br2 89.18(6) 3 17_445
Br2 K1 Br2 62.74(4) 2 17_445
Br2 K1 Br2 121.45(10) . 17_445
Br3 K1 Br2 57.98(4) 2 17_445
Br3 K1 Br2 91.01(6) 3 17_445
Br3 K1 Br2 117.62(10) . 17_445
Br2 K1 Br2 119.962(5) 16 17_445
Br1 K1 Br2 56.29(2) 15_445 18_545
Br1 K1 Br2 63.69(2) 13 18_545
Br1 K1 Br2 173.93(12) 14_455 18_545
Br2 K1 Br2 62.74(4) 3 18_545
Br2 K1 Br2 121.45(10) 2 18_545
Br2 K1 Br2 89.18(6) . 18_545
Br3 K1 Br2 117.62(10) 2 18_545
Br3 K1 Br2 57.98(4) 3 18_545
Br3 K1 Br2 91.01(6) . 18_545
Br2 K1 Br2 119.960(5) 16 18_545
Br2 K1 Br2 119.960(5) 17_445 18_545
Br1 Sn1 Br1 91.00(3) 10 11
Br1 Sn1 Br1 89.00(3) 10 2
Br1 Sn1 Br1 180.00(5) 11 2
Br1 Sn1 Br1 91.00(3) 10 12
Br1 Sn1 Br1 91.00(3) 11 12
Br1 Sn1 Br1 89.00(3) 2 12
Br1 Sn1 Br1 89.00(3) 10 3
Br1 Sn1 Br1 89.00(3) 11 3
Br1 Sn1 Br1 91.00(3) 2 3
Br1 Sn1 Br1 180.00(5) 12 3
Br1 Sn1 Br1 180.0 10 .
Br1 Sn1 Br1 89.00(3) 11 .
Br1 Sn1 Br1 91.00(3) 2 .
Br1 Sn1 Br1 89.00(3) 12 .
Br1 Sn1 Br1 91.00(3) 3 .
Br3 Ta1 Br3 88.072(11) 5 18_545
Br3 Ta1 Br2 87.82(3) 5 .
Br3 Ta1 Br2 158.26(3) 18_545 .
Br3 Ta1 Br2 158.32(3) 5 3
Br3 Ta1 Br2 88.57(3) 18_545 3
Br2 Ta1 Br2 87.41(4) . 3
Br3 Ta1 Br1 80.09(3) 5 6
Br3 Ta1 Br1 78.15(3) 18_545 6
Br2 Ta1 Br1 80.12(3) . 6
Br2 Ta1 Br1 78.25(3) 3 6
Br3 Ta1 Ta1 55.82(2) 5 12_556
Br3 Ta1 Ta1 97.44(2) 18_545 12_556
Br2 Ta1 Ta1 97.85(2) . 12_556
Br2 Ta1 Ta1 145.85(2) 3 12_556
Br1 Ta1 Ta1 135.89(2) 6 12_556
Br3 Ta1 Ta1 97.99(3) 5 11_556
Br3 Ta1 Ta1 55.78(2) 18_545 11_556
Br2 Ta1 Ta1 145.96(2) . 11_556
Br2 Ta1 Ta1 97.77(2) 3 11_556
Br1 Ta1 Ta1 133.91(2) 6 11_556
Ta1 Ta1 Ta1 60.120(16) 12_556 11_556
Br3 Ta1 Ta1 97.33(3) 5 2
Br3 Ta1 Ta1 145.77(2) 18_545 2
Br2 Ta1 Ta1 55.96(2) . 2
Br2 Ta1 Ta1 97.46(2) 3 2
Br1 Ta1 Ta1 136.08(2) 6 2
Ta1 Ta1 Ta1 59.941(8) 12_556 2
Ta1 Ta1 Ta1 90.000(1) 11_556 2
Br3 Ta1 Ta1 145.82(2) 5 3
Br3 Ta1 Ta1 97.83(3) 18_545 3
Br2 Ta1 Ta1 97.54(2) . 3
Br2 Ta1 Ta1 55.85(2) 3 3
Br1 Ta1 Ta1 134.09(2) 6 3
Ta1 Ta1 Ta1 90.0 12_556 3
Ta1 Ta1 Ta1 59.940(8) 11_556 3
Ta1 Ta1 Ta1 60.000(1) 2 3
Ta1 Br1 Sn1 130.58(4) 8_544 .
Ta1 Br1 K1 99.02(5) 8_544 13
Sn1 Br1 K1 128.18(6) . 13
Ta1 Br2 Ta1 68.18(2) . 2
Ta1 Br2 K1 106.93(4) . .
Ta1 Br2 K1 106.85(4) 2 .
Ta1 Br2 K1 135.76(7) . 16
Ta1 Br2 K1 96.02(5) 2 16
K1 Br2 K1 117.26(4) . 16
Ta1 Br3 Ta1 68.41(3) 9_554 17
Ta1 Br3 K1 137.04(4) 9_554 .
Ta1 Br3 K1 97.51(5) 17 .

loop_
_geom_bond_atom_site_label_1
_geom_bond_atom_site_label_2
_geom_bond_distance
_geom_bond_site_symmetry_2
K1 Br1 3.4745(11) 15_445
K1 Br1 3.4745(11) 13
K1 Br1 3.4745(11) 14_455
K1 Br2 3.669(4) 3
K1 Br2 3.669(4) 2
K1 Br2 3.669(4) .
K1 Br3 3.720(4) 2
K1 Br3 3.720(4) 3
K1 Br3 3.720(4) .
K1 Br2 3.7725(10) 16
K1 Br2 3.7725(10) 17_445
K1 Br2 3.7726(10) 18_545
Sn1 Br1 2.9901(9) 10
Sn1 Br1 2.9901(9) 11
Sn1 Br1 2.9901(9) 2
Sn1 Br1 2.9901(9) 12
Sn1 Br1 2.9901(9) 3
Sn1 Br1 2.9901(9) .
Ta1 Br3 2.5929(10) 5
Ta1 Br3 2.5942(9) 18_545
Ta1 Br2 2.6041(9) .
Ta1 Br2 2.6076(9) 3
Ta1 Br1 2.8197(9) 6
Ta1 Ta1 2.9158(6) 12_556
Ta1 Ta1 2.9159(6) 11_556
Ta1 Ta1 2.9211(7) 2
Ta1 Ta1 2.9211(7) 3
Br1 Ta1 2.8197(9) 8_544
Br1 K1 3.4745(11) 13
Br2 Ta1 2.6075(9) 2
Br2 K1 3.7725(10) 16
Br3 Ta1 2.5929(9) 9_554
Br3 Ta1 2.5942(9) 17
